data_7702242
loop_
_publ_author_name
'Wang, Yue'
'Xiao, Yu-Ping'
'Zhou, Yue-Yue'
'Hu, Cheng-Gui'
'Tong, Bi-Hai'
'Ye, Shang-Hui'
'Mei, Qun-Bo'

_publ_section_title
;
 Novel phosphorescent triptycene-based Ir(iii) complexes for organic
 light-emitting diodes.
;
_journal_issue 43
_journal_name_full 'Dalton transactions (Cambridge, England : 2003)'
_journal_page_first 16289
_journal_page_last 16297
_journal_paper_doi 10.1039/c9dt03182k
_journal_volume 48
_journal_year 2019
_chemical_formula_sum 'C80 H57 Cl2 F3 Ir N7'
_chemical_formula_weight 1436.42
_space_group_crystal_system monoclinic
_space_group_IT_number 14
_space_group_name_Hall '-P 2yn'
_space_group_name_H-M_alt 'P 1 21/n 1'
_atom_sites_solution_hydrogens geom
_audit_creation_method SHELXL-2016/6
_audit_update_record
;
2019-07-14 deposited with the CCDC.	2019-10-03 downloaded from the CCDC.
;
_cell_angle_alpha 90
_cell_angle_beta 105.7191(13)
_cell_angle_gamma 90
_cell_formula_units_Z 4
_cell_length_a 12.9712(6)
_cell_length_b 28.4832(12)
_cell_length_c 22.9004(10)
_cell_measurement_reflns_used 9771
_cell_measurement_temperature 296(2)
_cell_measurement_theta_max 27.55
_cell_measurement_theta_min 2.53
_cell_volume 8144.4(6)
_computing_cell_refinement 'Bruker SAINT'
_computing_data_collection 'Bruker APEX2'
_computing_data_reduction 'Bruker SAINT'
_computing_molecular_graphics 'SHELXL-2016/6 (Sheldrick, 2016)'
_computing_publication_material 'SHELXL-2016/6 (Sheldrick, 2016)'
_computing_structure_refinement 'SHELXL-2016/6 (Sheldrick, 2016)'
_computing_structure_solution 'SHELXL-2016/6 (Sheldrick, 2016)'
_diffrn_ambient_temperature 296(2)
_diffrn_measured_fraction_theta_full 0.998
_diffrn_measured_fraction_theta_max 0.995
_diffrn_measurement_device_type 'Bruker APEX-II CCD'
_diffrn_measurement_method '\f and \w scans'
_diffrn_radiation_type MoK\a
_diffrn_radiation_wavelength 0.71073
_diffrn_reflns_av_R_equivalents 0.0373
_diffrn_reflns_av_unetI/netI 0.0367
_diffrn_reflns_Laue_measured_fraction_full 0.998
_diffrn_reflns_Laue_measured_fraction_max 0.995
_diffrn_reflns_limit_h_max 16
_diffrn_reflns_limit_h_min -16
_diffrn_reflns_limit_k_max 37
_diffrn_reflns_limit_k_min -28
_diffrn_reflns_limit_l_max 29
_diffrn_reflns_limit_l_min -29
_diffrn_reflns_number 71356
_diffrn_reflns_point_group_measured_fraction_full 0.998
_diffrn_reflns_point_group_measured_fraction_max 0.995
_diffrn_reflns_theta_full 25.242
_diffrn_reflns_theta_max 27.611
_diffrn_reflns_theta_min 2.081
_diffrn_source '\f and \w scans'
_exptl_absorpt_coefficient_mu 1.754
_exptl_absorpt_correction_T_max 0.743
_exptl_absorpt_correction_T_min 0.710
_exptl_absorpt_correction_type multi-scan
_exptl_crystal_colour orange
_exptl_crystal_density_diffrn 1.171
_exptl_crystal_description block
_exptl_crystal_F_000 2896
_exptl_crystal_size_max 0.210
_exptl_crystal_size_mid 0.200
_exptl_crystal_size_min 0.180
_refine_diff_density_max 0.850
_refine_diff_density_min -0.606
_refine_diff_density_rms 0.070
_refine_ls_extinction_method none
_refine_ls_goodness_of_fit_ref 1.005
_refine_ls_hydrogen_treatment constr
_refine_ls_matrix_type full
_refine_ls_number_parameters 841
_refine_ls_number_reflns 18808
_refine_ls_number_restraints 939
_refine_ls_restrained_S_all 0.995
_refine_ls_R_factor_all 0.0393
_refine_ls_R_factor_gt 0.0283
_refine_ls_shift/su_max 0.005
_refine_ls_shift/su_mean 0.000
_refine_ls_structure_factor_coef Fsqd
_refine_ls_weighting_details 'w=1/[\s^2^(Fo^2^)+(0.0263P)^2^+7.6698P] where P=(Fo^2^+2Fc^2^)/3'
_refine_ls_weighting_scheme calc
_refine_ls_wR_factor_gt 0.0638
_refine_ls_wR_factor_ref 0.0672
_reflns_Friedel_coverage 0.000
_reflns_number_gt 15661
_reflns_number_total 18808
_reflns_threshold_expression 'I > 2\s(I)'
_cod_data_source_file c9dt03182k2.cif
_cod_data_source_block p21n
_cod_original_sg_symbol_H-M 'P 21/n'
_cod_database_code 7702242
_shelx_shelxl_version_number 2016/6
_shelx_space_group_comment
; 
The symmetry employed for this shelxl refinement is uniquely defined 
by the following loop, which should always be used as a source of 
symmetry information in preference to the above space-group names. 
They are only intended as comments. 
;
_shelx_estimated_absorpt_t_min 0.710
_shelx_estimated_absorpt_t_max 0.743

loop_
_space_group_symop_operation_xyz
'x, y, z'
'-x+1/2, y+1/2, -z+1/2'
'-x, -y, -z'
'x-1/2, -y-1/2, z-1/2'

loop_
_atom_site_label
_atom_site_type_symbol
_atom_site_fract_x
_atom_site_fract_y
_atom_site_fract_z
_atom_site_U_iso_or_equiv
_atom_site_adp_type
_atom_site_occupancy
_atom_site_site_symmetry_order
_atom_site_calc_flag
_atom_site_refinement_flags_posn
_atom_site_refinement_flags_adp
Ir1 Ir 0.62544(2) 0.30361(2) 0.76029(2) 0.01720(3) Uani 1 1 d . U
Cl1S Cl 0.90769(9) 0.26340(4) 0.63438(6) 0.0722(3) Uani 1 1 d . U
N1 N 0.64254(15) 0.30130(7) 0.85635(9) 0.0201(4) Uani 1 1 d . U
C1 C 0.5680(2) 0.28796(9) 0.88363(11) 0.0247(5) Uani 1 1 d . U
H1 H 0.499312 0.281718 0.859462 0.030 Uiso 1 1 calc R U
C1S C 0.8689(3) 0.32223(11) 0.63255(15) 0.0428(7) Uani 1 1 d . U
H1SA H 0.860556 0.331250 0.671849 0.051 Uiso 1 1 calc R U
H1SB H 0.800496 0.326355 0.602669 0.051 Uiso 1 1 calc R U
Cl2S Cl 0.96631(9) 0.35850(4) 0.61391(5) 0.0717(3) Uani 1 1 d . U
F1 F 1.1178(2) 0.37871(16) 0.86133(13) 0.1496(16) Uani 1 1 d . U
F2 F 1.08731(18) 0.34525(9) 0.77802(14) 0.0870(8) Uani 1 1 d . U
N2 N 0.78351(16) 0.32695(7) 0.79838(9) 0.0215(4) Uani 1 1 d . U
C2 C 0.5877(2) 0.28298(9) 0.94565(11) 0.0274(5) Uani 1 1 d . U
H2 H 0.532957 0.273694 0.962282 0.033 Uiso 1 1 calc R U
F3 F 1.0274(2) 0.41224(9) 0.78150(17) 0.1078(11) Uani 1 1 d . U
N3 N 0.85996(17) 0.34340(7) 0.77428(10) 0.0265(5) Uani 1 1 d . U
C3 C 0.6903(2) 0.29195(9) 0.98340(11) 0.0273(6) Uani 1 1 d . U
N4 N 0.58987(16) 0.37299(7) 0.74494(9) 0.0211(4) Uani 1 1 d . U
C4 C 0.7666(2) 0.30628(9) 0.95510(11) 0.0275(5) Uani 1 1 d . U
H4 H 0.835525 0.313062 0.978540 0.033 Uiso 1 1 calc R U
N5 N 0.60542(17) 0.43700(7) 0.69167(9) 0.0241(4) Uani 1 1 d . U
C5 C 0.74258(19) 0.31075(8) 0.89248(11) 0.0222(5) Uani 1 1 d . U
N6 N 0.65252(15) 0.23360(7) 0.76836(8) 0.0186(4) Uani 1 1 d . U
C6 C 0.8187(2) 0.32601(9) 0.85969(11) 0.0245(5) Uani 1 1 d . U
N7 N 0.59677(16) 0.15959(7) 0.76548(9) 0.0215(4) Uani 1 1 d . U
C7 C 0.9238(2) 0.34210(11) 0.87703(13) 0.0356(7) Uani 1 1 d . U
H7 H 0.969286 0.345122 0.915954 0.043 Uiso 1 1 calc R U
C8 C 0.9442(2) 0.35248(10) 0.82241(13) 0.0337(6) Uani 1 1 d . U
C9 C 0.7162(2) 0.28753(12) 1.05235(12) 0.0364(7) Uani 1 1 d . U
C10 C 0.6319(3) 0.26004(18) 1.07208(15) 0.0764(14) Uani 1 1 d . U
H10A H 0.563981 0.275503 1.057853 0.115 Uiso 1 1 calc R U
H10B H 0.651141 0.258196 1.115551 0.115 Uiso 1 1 calc R U
H10C H 0.627135 0.228952 1.055370 0.115 Uiso 1 1 calc R U
C11 C 0.8251(3) 0.26471(15) 1.07751(14) 0.0567(10) Uani 1 1 d . U
H11A H 0.824363 0.233774 1.060765 0.085 Uiso 1 1 calc R U
H11B H 0.840818 0.262644 1.120878 0.085 Uiso 1 1 calc R U
H11C H 0.878985 0.283295 1.066790 0.085 Uiso 1 1 calc R U
C12 C 0.7201(3) 0.33779(15) 1.07780(15) 0.0670(11) Uani 1 1 d . U
H12A H 0.769314 0.356337 1.062871 0.101 Uiso 1 1 calc R U
H12B H 0.743429 0.336771 1.121307 0.101 Uiso 1 1 calc R U
H12C H 0.650030 0.351555 1.065084 0.101 Uiso 1 1 calc R U
C13 C 1.0430(3) 0.37190(14) 0.81084(16) 0.0499(9) Uani 1 1 d . U
C14 C 0.74232(18) 0.20536(8) 0.77747(10) 0.0198(5) Uani 1 1 d . U
C15 C 0.8503(2) 0.21690(9) 0.78812(12) 0.0259(5) Uani 1 1 d . U
H15 H 0.873181 0.247930 0.789571 0.031 Uiso 1 1 calc R U
C16 C 0.9218(2) 0.17981(10) 0.79642(13) 0.0312(6) Uani 1 1 d . U
H16 H 0.994677 0.186144 0.804644 0.037 Uiso 1 1 calc R U
C17 C 0.8874(2) 0.13295(10) 0.79279(14) 0.0349(6) Uani 1 1 d . U
H17 H 0.937895 0.109025 0.798020 0.042 Uiso 1 1 calc R U
C18 C 0.7805(2) 0.12151(9) 0.78164(13) 0.0307(6) Uani 1 1 d . U
H18 H 0.757429 0.090476 0.778418 0.037 Uiso 1 1 calc R U
C19 C 0.70898(19) 0.15880(8) 0.77547(11) 0.0227(5) Uani 1 1 d . U
C20 C 0.53493(19) 0.11870(8) 0.74143(12) 0.0254(5) Uani 1 1 d . U
C21 C 0.5509(2) 0.07790(9) 0.77653(14) 0.0345(6) Uani 1 1 d . U
H21 H 0.591741 0.078576 0.816741 0.041 Uiso 1 1 calc R U
C22 C 0.5047(3) 0.03634(10) 0.75036(17) 0.0475(8) Uani 1 1 d . U
H22 H 0.516490 0.008700 0.772806 0.057 Uiso 1 1 calc R U
C23 C 0.4417(3) 0.03574(11) 0.69155(18) 0.0524(9) Uani 1 1 d . U
H23 H 0.411296 0.007729 0.674220 0.063 Uiso 1 1 calc R U
C24 C 0.4236(3) 0.07664(11) 0.65824(16) 0.0488(8) Uani 1 1 d . U
H24 H 0.379270 0.076111 0.618796 0.059 Uiso 1 1 calc R U
C25 C 0.4704(2) 0.11869(10) 0.68266(13) 0.0348(6) Uani 1 1 d . U
H25 H 0.458503 0.146172 0.659893 0.042 Uiso 1 1 calc R U
C26 C 0.56747(18) 0.20630(8) 0.76224(10) 0.0191(5) Uani 1 1 d . U
C27 C 0.46416(18) 0.23012(8) 0.75214(10) 0.0190(5) Uani 1 1 d . U
C28 C 0.36754(18) 0.21306(8) 0.76032(11) 0.0206(5) Uani 1 1 d . U
C29 C 0.27753(18) 0.24217(8) 0.74576(11) 0.0210(5) Uani 1 1 d . U
C30 C 0.28329(19) 0.28754(9) 0.72494(11) 0.0239(5) Uani 1 1 d . U
H30 H 0.221646 0.305690 0.712389 0.029 Uiso 1 1 calc R U
C31 C 0.38120(19) 0.30566(9) 0.72294(11) 0.0226(5) Uani 1 1 d . U
H31 H 0.384847 0.336601 0.710686 0.027 Uiso 1 1 calc R U
C32 C 0.47455(18) 0.27886(8) 0.73876(10) 0.0182(5) Uani 1 1 d . U
C33 C 0.35015(19) 0.16915(9) 0.79567(11) 0.0252(5) Uani 1 1 d . U
H33 H 0.413432 0.148857 0.807247 0.030 Uiso 1 1 calc R U
C34 C 0.3189(2) 0.18940(9) 0.85020(12) 0.0294(6) Uani 1 1 d . U
C35 C 0.3732(3) 0.18344(12) 0.91054(13) 0.0426(8) Uani 1 1 d . U
H35 H 0.432887 0.163967 0.921602 0.051 Uiso 1 1 calc R U
C36 C 0.3373(3) 0.20702(14) 0.95463(14) 0.0567(10) Uani 1 1 d . U
H36 H 0.373685 0.203303 0.995345 0.068 Uiso 1 1 calc R U
C37 C 0.2490(3) 0.23566(13) 0.93877(15) 0.0544(9) Uani 1 1 d . U
H37 H 0.226340 0.251169 0.968819 0.065 Uiso 1 1 calc R U
C38 C 0.1931(3) 0.24173(11) 0.87806(15) 0.0426(7) Uani 1 1 d . U
H38 H 0.133431 0.261259 0.867403 0.051 Uiso 1 1 calc R U
C39 C 0.2278(2) 0.21810(10) 0.83356(12) 0.0290(6) Uani 1 1 d . U
C40 C 0.18268(19) 0.22257(9) 0.76524(12) 0.0262(5) Uani 1 1 d . U
H40 H 0.119198 0.242741 0.753559 0.031 Uiso 1 1 calc R U
C41 C 0.1620(2) 0.17317(9) 0.73992(12) 0.0268(5) Uani 1 1 d . U
C42 C 0.0670(2) 0.15599(11) 0.70233(14) 0.0366(7) Uani 1 1 d . U
H42 H 0.007687 0.175494 0.689236 0.044 Uiso 1 1 calc R U
C43 C 0.0617(3) 0.10967(12) 0.68470(16) 0.0477(8) Uani 1 1 d . U
H43 H -0.001806 0.097991 0.659489 0.057 Uiso 1 1 calc R U
C44 C 0.1489(3) 0.08016(11) 0.70373(17) 0.0498(9) Uani 1 1 d . U
H44 H 0.143485 0.048813 0.691949 0.060 Uiso 1 1 calc R U
C45 C 0.2450(2) 0.09754(10) 0.74064(15) 0.0392(7) Uani 1 1 d . U
H45 H 0.304117 0.077943 0.753771 0.047 Uiso 1 1 calc R U
C46 C 0.2513(2) 0.14392(9) 0.75734(12) 0.0280(6) Uani 1 1 d . U
C47 C 0.5924(2) 0.41182(9) 0.78227(11) 0.0251(5) Uani 1 1 d . U
C48 C 0.5860(3) 0.41455(10) 0.84172(13) 0.0385(7) Uani 1 1 d . U
H48 H 0.577179 0.387811 0.863156 0.046 Uiso 1 1 calc R U
C49 C 0.5934(3) 0.45870(11) 0.86776(14) 0.0521(9) Uani 1 1 d . U
H49 H 0.589041 0.461863 0.907452 0.062 Uiso 1 1 calc R U
C50 C 0.6072(3) 0.49854(11) 0.83517(15) 0.0565(10) Uani 1 1 d . U
H50 H 0.613348 0.527637 0.854233 0.068 Uiso 1 1 calc R U
C51 C 0.6119(3) 0.49642(10) 0.77597(14) 0.0436(8) Uani 1 1 d . U
H51 H 0.620489 0.523227 0.754563 0.052 Uiso 1 1 calc R U
C52 C 0.6033(2) 0.45204(9) 0.74988(11) 0.0281(6) Uani 1 1 d . U
C53 C 0.6624(2) 0.46336(8) 0.65662(11) 0.0244(5) Uani 1 1 d . U
C54 C 0.6274(2) 0.50819(8) 0.63651(11) 0.0282(6) Uani 1 1 d . U
H54 H 0.563712 0.519982 0.641847 0.034 Uiso 1 1 calc R U
C55 C 0.6894(2) 0.53501(9) 0.60829(12) 0.0344(7) Uani 1 1 d . U
H55 H 0.668172 0.565396 0.595732 0.041 Uiso 1 1 calc R U
C56 C 0.7819(2) 0.51703(10) 0.59874(13) 0.0375(7) Uani 1 1 d . U
H56 H 0.822275 0.535089 0.579219 0.045 Uiso 1 1 calc R U
C57 C 0.8151(2) 0.47215(11) 0.61812(14) 0.0386(7) Uani 1 1 d . U
H57 H 0.876999 0.459949 0.610887 0.046 Uiso 1 1 calc R U
C58 C 0.7566(2) 0.44520(9) 0.64830(12) 0.0301(6) Uani 1 1 d . U
H58 H 0.780130 0.415463 0.662683 0.036 Uiso 1 1 calc R U
C59 C 0.59563(18) 0.38893(8) 0.69135(10) 0.0194(5) Uani 1 1 d . U
C60 C 0.59478(18) 0.35344(8) 0.64490(10) 0.0185(5) Uani 1 1 d . U
C61 C 0.61865(18) 0.30802(8) 0.67164(10) 0.0187(5) Uani 1 1 d . U
C62 C 0.62433(19) 0.27102(8) 0.63240(11) 0.0220(5) Uani 1 1 d . U
H62 H 0.643484 0.241289 0.648488 0.026 Uiso 1 1 calc R U
C63 C 0.6021(2) 0.27748(8) 0.57006(11) 0.0235(5) Uani 1 1 d . U
H63 H 0.608825 0.252448 0.545267 0.028 Uiso 1 1 calc R U
C64 C 0.57006(19) 0.32114(9) 0.54465(11) 0.0220(5) Uani 1 1 d . U
C65 C 0.56459(18) 0.35946(8) 0.58192(10) 0.0194(5) Uani 1 1 d . U
C66 C 0.50623(19) 0.40140(8) 0.54554(10) 0.0211(5) Uani 1 1 d . U
H66 H 0.500239 0.428332 0.571054 0.025 Uiso 1 1 calc R U
C67 C 0.3968(2) 0.38068(8) 0.51122(11) 0.0235(5) Uani 1 1 d . U
C68 C 0.2986(2) 0.39497(10) 0.51637(13) 0.0329(6) Uani 1 1 d . U
H68 H 0.293311 0.419351 0.542417 0.039 Uiso 1 1 calc R U
C69 C 0.2063(2) 0.37226(11) 0.48177(15) 0.0432(8) Uani 1 1 d . U
H69 H 0.139365 0.381196 0.485392 0.052 Uiso 1 1 calc R U
C70 C 0.2144(2) 0.33677(11) 0.44245(15) 0.0435(8) Uani 1 1 d . U
H70 H 0.152629 0.322699 0.418557 0.052 Uiso 1 1 calc R U
C71 C 0.3141(2) 0.32174(10) 0.43808(12) 0.0339(6) Uani 1 1 d . U
H71 H 0.319233 0.297392 0.411962 0.041 Uiso 1 1 calc R U
C72 C 0.4054(2) 0.34345(9) 0.47303(11) 0.0246(5) Uani 1 1 d . U
C73 C 0.5212(2) 0.33067(8) 0.47708(11) 0.0238(5) Uani 1 1 d . U
H73 H 0.527248 0.303804 0.451483 0.029 Uiso 1 1 calc R U
C74 C 0.57298(19) 0.37493(8) 0.46083(11) 0.0225(5) Uani 1 1 d . U
C75 C 0.6226(2) 0.38007(9) 0.41492(11) 0.0280(6) Uani 1 1 d . U
H75 H 0.629375 0.354467 0.391042 0.034 Uiso 1 1 calc R U
C76 C 0.6621(2) 0.42358(10) 0.40459(13) 0.0340(6) Uani 1 1 d . U
H76 H 0.695718 0.427242 0.373783 0.041 Uiso 1 1 calc R U
C77 C 0.6515(2) 0.46162(9) 0.44024(13) 0.0324(6) Uani 1 1 d . U
H77 H 0.677695 0.490827 0.433012 0.039 Uiso 1 1 calc R U
C78 C 0.6022(2) 0.45652(9) 0.48672(11) 0.0254(5) Uani 1 1 d . U
H78 H 0.595376 0.482164 0.510539 0.031 Uiso 1 1 calc R U
C79 C 0.56330(18) 0.41314(8) 0.49729(10) 0.0207(5) Uani 1 1 d . U

loop_
_atom_site_aniso_label
_atom_site_aniso_U_11
_atom_site_aniso_U_22
_atom_site_aniso_U_33
_atom_site_aniso_U_23
_atom_site_aniso_U_13
_atom_site_aniso_U_12
Ir1 0.02024(5) 0.01676(5) 0.01448(4) 0.00204(4) 0.00452(3) -0.00047(4)
Cl1S 0.0792(7) 0.0549(6) 0.0964(8) 0.0181(5) 0.0475(6) 0.0271(5)
N1 0.0223(9) 0.0183(9) 0.0189(9) 0.0001(8) 0.0043(8) -0.0008(8)
C1 0.0243(12) 0.0295(13) 0.0193(12) -0.0009(10) 0.0044(10) -0.0016(10)
C1S 0.0428(17) 0.0488(18) 0.0412(17) 0.0008(15) 0.0188(14) 0.0107(15)
Cl2S 0.0682(6) 0.0711(7) 0.0824(7) -0.0016(6) 0.0319(6) -0.0136(5)
F1 0.0735(17) 0.304(5) 0.0699(18) -0.023(2) 0.0163(14) -0.119(2)
F2 0.0619(14) 0.0891(18) 0.135(2) -0.0078(16) 0.0695(16) -0.0115(13)
N2 0.0252(10) 0.0211(10) 0.0194(10) 0.0003(8) 0.0082(8) -0.0037(8)
C2 0.0282(13) 0.0344(14) 0.0202(12) -0.0008(11) 0.0074(10) -0.0059(11)
F3 0.0848(17) 0.0583(15) 0.211(3) 0.0283(18) 0.093(2) -0.0149(13)
N3 0.0285(11) 0.0255(11) 0.0281(11) 0.0001(9) 0.0123(9) -0.0053(9)
C3 0.0304(13) 0.0336(14) 0.0174(11) -0.0001(10) 0.0055(10) -0.0025(11)
N4 0.0254(10) 0.0203(10) 0.0183(10) -0.0002(8) 0.0069(8) 0.0010(8)
C4 0.0249(12) 0.0354(14) 0.0196(12) -0.0003(11) 0.0017(10) -0.0024(11)
N5 0.0350(11) 0.0161(10) 0.0216(10) 0.0008(8) 0.0083(9) 0.0003(9)
C5 0.0230(11) 0.0228(12) 0.0201(11) 0.0003(9) 0.0046(9) -0.0018(9)
N6 0.0196(9) 0.0199(10) 0.0165(9) 0.0023(8) 0.0054(8) 0.0000(8)
C6 0.0264(12) 0.0258(13) 0.0215(12) -0.0015(10) 0.0071(10) -0.0040(10)
N7 0.0209(10) 0.0183(10) 0.0248(11) 0.0047(8) 0.0051(8) 0.0014(8)
C7 0.0265(13) 0.0509(18) 0.0282(14) -0.0048(13) 0.0055(11) -0.0113(13)
C8 0.0301(13) 0.0402(16) 0.0323(15) -0.0045(12) 0.0108(11) -0.0127(12)
C9 0.0314(14) 0.0602(19) 0.0159(12) 0.0002(12) 0.0037(11) -0.0052(13)
C10 0.061(2) 0.141(4) 0.0220(16) 0.021(2) 0.0022(16) -0.040(3)
C11 0.0506(19) 0.094(3) 0.0235(15) 0.0151(17) 0.0058(14) 0.0122(19)
C12 0.085(3) 0.086(3) 0.0275(17) -0.0165(18) 0.0108(18) 0.009(2)
C13 0.0411(17) 0.068(2) 0.0444(19) -0.0076(17) 0.0177(15) -0.0242(17)
C14 0.0219(11) 0.0210(12) 0.0177(11) 0.0038(9) 0.0071(9) 0.0017(9)
C15 0.0249(12) 0.0259(13) 0.0279(13) 0.0047(11) 0.0086(11) -0.0006(10)
C16 0.0203(12) 0.0354(14) 0.0397(16) 0.0065(12) 0.0111(11) 0.0029(11)
C17 0.0276(13) 0.0308(14) 0.0472(18) 0.0075(13) 0.0116(13) 0.0099(11)
C18 0.0299(13) 0.0237(13) 0.0381(15) 0.0064(11) 0.0085(12) 0.0035(11)
C19 0.0224(11) 0.0229(12) 0.0225(12) 0.0049(10) 0.0054(10) 0.0014(10)
C20 0.0232(12) 0.0190(12) 0.0332(14) -0.0006(10) 0.0061(11) 0.0011(10)
C21 0.0303(14) 0.0242(13) 0.0466(17) 0.0077(12) 0.0066(13) 0.0004(11)
C22 0.0425(17) 0.0212(14) 0.075(2) 0.0082(15) 0.0092(16) -0.0008(13)
C23 0.0493(19) 0.0258(15) 0.076(2) -0.0159(16) 0.0063(18) -0.0059(14)
C24 0.0507(19) 0.0405(18) 0.0462(19) -0.0137(14) -0.0020(15) -0.0016(15)
C25 0.0399(15) 0.0267(14) 0.0345(15) -0.0014(12) 0.0044(13) 0.0019(12)
C26 0.0222(11) 0.0185(11) 0.0159(11) 0.0044(9) 0.0041(9) 0.0007(9)
C27 0.0226(11) 0.0191(11) 0.0138(10) -0.0002(9) 0.0026(9) 0.0011(9)
C28 0.0229(11) 0.0213(11) 0.0164(10) 0.0004(9) 0.0030(9) -0.0018(9)
C29 0.0183(11) 0.0251(12) 0.0191(11) -0.0008(9) 0.0040(9) -0.0005(9)
C30 0.0221(12) 0.0246(12) 0.0239(12) 0.0022(10) 0.0046(10) 0.0048(10)
C31 0.0263(12) 0.0209(11) 0.0202(11) 0.0019(10) 0.0060(10) 0.0024(10)
C32 0.0206(11) 0.0214(12) 0.0123(10) -0.0003(9) 0.0040(9) -0.0009(9)
C33 0.0221(12) 0.0257(13) 0.0275(13) 0.0072(10) 0.0064(10) -0.0010(10)
C34 0.0291(13) 0.0342(15) 0.0256(13) 0.0027(11) 0.0088(11) -0.0124(11)
C35 0.0411(16) 0.057(2) 0.0284(15) 0.0090(14) 0.0062(13) -0.0160(14)
C36 0.060(2) 0.086(3) 0.0239(15) -0.0021(16) 0.0116(15) -0.036(2)
C37 0.068(2) 0.069(2) 0.0364(17) -0.0195(17) 0.0327(17) -0.0311(19)
C38 0.0481(17) 0.0456(18) 0.0430(17) -0.0111(14) 0.0278(14) -0.0165(14)
C39 0.0289(13) 0.0330(14) 0.0288(13) -0.0017(11) 0.0141(11) -0.0114(11)
C40 0.0205(12) 0.0301(13) 0.0296(13) 0.0010(11) 0.0092(10) 0.0008(10)
C41 0.0267(12) 0.0279(13) 0.0277(13) -0.0008(11) 0.0108(11) -0.0055(11)
C42 0.0250(13) 0.0436(17) 0.0405(16) -0.0006(13) 0.0079(12) -0.0063(12)
C43 0.0364(16) 0.0476(19) 0.056(2) -0.0126(16) 0.0075(15) -0.0190(14)
C44 0.0486(18) 0.0318(16) 0.072(2) -0.0154(16) 0.0222(17) -0.0124(14)
C45 0.0349(15) 0.0264(14) 0.059(2) -0.0001(13) 0.0175(14) -0.0047(12)
C46 0.0265(12) 0.0289(13) 0.0300(14) 0.0024(11) 0.0100(11) -0.0051(11)
C47 0.0328(13) 0.0212(12) 0.0213(12) -0.0012(10) 0.0071(10) 0.0041(11)
C48 0.064(2) 0.0288(14) 0.0275(14) 0.0008(12) 0.0195(14) 0.0088(14)
C49 0.094(3) 0.0380(17) 0.0292(16) -0.0051(13) 0.0244(17) 0.0153(18)
C50 0.105(3) 0.0272(15) 0.0375(17) -0.0103(13) 0.0201(19) 0.0122(18)
C51 0.074(2) 0.0225(14) 0.0332(15) -0.0024(12) 0.0123(15) 0.0044(14)
C52 0.0390(15) 0.0224(12) 0.0230(13) -0.0007(10) 0.0086(11) 0.0057(11)
C53 0.0321(13) 0.0169(11) 0.0209(12) 0.0018(9) 0.0015(10) -0.0054(10)
C54 0.0393(14) 0.0189(12) 0.0222(12) 0.0009(10) 0.0009(11) 0.0012(11)
C55 0.0499(17) 0.0200(13) 0.0249(13) 0.0035(10) -0.0040(12) -0.0097(12)
C56 0.0433(16) 0.0356(15) 0.0304(15) 0.0024(12) 0.0045(13) -0.0186(13)
C57 0.0337(15) 0.0406(16) 0.0412(17) 0.0010(13) 0.0097(13) -0.0086(13)
C58 0.0324(14) 0.0224(12) 0.0330(14) 0.0045(11) 0.0046(11) -0.0026(11)
C59 0.0229(11) 0.0174(11) 0.0173(11) 0.0020(9) 0.0042(9) 0.0016(9)
C60 0.0214(11) 0.0174(11) 0.0178(11) -0.0004(9) 0.0070(9) -0.0008(9)
C61 0.0180(10) 0.0190(11) 0.0192(11) 0.0013(9) 0.0050(9) -0.0006(9)
C62 0.0266(12) 0.0177(11) 0.0222(12) 0.0024(9) 0.0073(10) 0.0024(10)
C63 0.0317(13) 0.0172(11) 0.0230(12) -0.0034(10) 0.0096(10) 0.0012(10)
C64 0.0264(12) 0.0214(11) 0.0172(11) 0.0018(9) 0.0043(10) -0.0023(10)
C65 0.0223(11) 0.0182(11) 0.0175(11) 0.0019(9) 0.0050(9) -0.0003(9)
C66 0.0255(12) 0.0188(11) 0.0184(11) 0.0021(9) 0.0047(9) 0.0018(9)
C67 0.0282(12) 0.0231(12) 0.0177(11) 0.0081(9) 0.0036(10) -0.0009(10)
C68 0.0303(13) 0.0313(14) 0.0375(15) 0.0101(12) 0.0100(12) 0.0012(11)
C69 0.0268(14) 0.0437(18) 0.058(2) 0.0137(15) 0.0092(14) -0.0010(13)
C70 0.0317(15) 0.0466(18) 0.0447(18) 0.0103(14) -0.0025(13) -0.0144(14)
C71 0.0406(15) 0.0327(14) 0.0237(13) 0.0041(11) 0.0006(12) -0.0113(12)
C72 0.0316(13) 0.0252(12) 0.0159(11) 0.0075(10) 0.0045(10) -0.0029(10)
C73 0.0332(13) 0.0209(12) 0.0161(11) -0.0002(9) 0.0047(10) -0.0022(10)
C74 0.0233(12) 0.0238(12) 0.0176(11) 0.0027(9) 0.0007(9) -0.0002(10)
C75 0.0325(13) 0.0311(14) 0.0207(12) -0.0004(10) 0.0077(11) 0.0001(11)
C76 0.0361(15) 0.0405(16) 0.0301(14) 0.0048(12) 0.0171(12) -0.0035(12)
C77 0.0360(14) 0.0267(13) 0.0355(15) 0.0056(11) 0.0115(12) -0.0067(12)
C78 0.0275(12) 0.0212(12) 0.0236(12) 0.0012(10) 0.0001(10) -0.0003(10)
C79 0.0215(11) 0.0225(12) 0.0161(11) 0.0030(9) 0.0016(9) 0.0009(10)

loop_
_atom_type_symbol
_atom_type_description
_atom_type_scat_dispersion_real
_atom_type_scat_dispersion_imag
_atom_type_scat_source
C C 0.0033 0.0016 'International Tables Vol C Tables 4.2.6.8 and 6.1.1.4'
H H 0.0000 0.0000 'International Tables Vol C Tables 4.2.6.8 and 6.1.1.4'
N N 0.0061 0.0033 'International Tables Vol C Tables 4.2.6.8 and 6.1.1.4'
F F 0.0171 0.0103 'International Tables Vol C Tables 4.2.6.8 and 6.1.1.4'
Ir Ir -1.4442 7.9887 'International Tables Vol C Tables 4.2.6.8 and 6.1.1.4'
Cl Cl 0.1484 0.1585 'International Tables Vol C Tables 4.2.6.8 and 6.1.1.4'

loop_
_geom_angle_atom_site_label_1
_geom_angle_atom_site_label_2
_geom_angle_atom_site_label_3
_geom_angle
C32 Ir1 C61 90.05(9)
C32 Ir1 N6 79.08(8)
C61 Ir1 N6 96.47(8)
C32 Ir1 N4 97.91(9)
C61 Ir1 N4 79.60(9)
N6 Ir1 N4 175.10(7)
C32 Ir1 N2 170.11(8)
C61 Ir1 N2 99.77(8)
N6 Ir1 N2 98.50(8)
N4 Ir1 N2 85.12(8)
C32 Ir1 N1 93.66(8)
C61 Ir1 N1 176.25(8)
N6 Ir1 N1 84.80(7)
N4 Ir1 N1 99.31(8)
N2 Ir1 N1 76.53(8)
C1 N1 C5 117.5(2)
C1 N1 Ir1 126.71(16)
C5 N1 Ir1 115.60(16)
N1 C1 C2 123.6(2)
N1 C1 H1 118.2
C2 C1 H1 118.2
Cl1S C1S Cl2S 110.25(17)
Cl1S C1S H1SA 109.6
Cl2S C1S H1SA 109.6
Cl1S C1S H1SB 109.6
Cl2S C1S H1SB 109.6
H1SA C1S H1SB 108.1
N3 N2 C6 110.7(2)
N3 N2 Ir1 133.17(16)
C6 N2 Ir1 116.11(16)
C1 C2 C3 119.7(2)
C1 C2 H2 120.1
C3 C2 H2 120.1
N2 N3 C8 104.8(2)
C4 C3 C2 116.5(2)
C4 C3 C9 121.5(2)
C2 C3 C9 122.0(2)
C59 N4 C47 107.3(2)
C59 N4 Ir1 115.06(16)
C47 N4 Ir1 134.22(16)
C3 C4 C5 121.5(2)
C3 C4 H4 119.3
C5 C4 H4 119.3
C59 N5 C52 106.4(2)
C59 N5 C53 125.2(2)
C52 N5 C53 120.9(2)
N1 C5 C4 121.3(2)
N1 C5 C6 114.3(2)
C4 C5 C6 124.4(2)
C26 N6 C14 108.49(19)
C26 N6 Ir1 116.70(15)
C14 N6 Ir1 134.78(16)
N2 C6 C7 108.6(2)
N2 C6 C5 117.0(2)
C7 C6 C5 134.4(2)
C26 N7 C19 106.32(19)
C26 N7 C20 130.09(19)
C19 N7 C20 119.6(2)
C8 C7 C6 103.1(2)
C8 C7 H7 128.5
C6 C7 H7 128.5
N3 C8 C7 112.8(2)
N3 C8 C13 118.2(3)
C7 C8 C13 129.0(3)
C10 C9 C11 109.8(3)
C10 C9 C3 112.2(2)
C11 C9 C3 110.4(2)
C10 C9 C12 108.7(3)
C11 C9 C12 108.8(3)
C3 C9 C12 106.8(3)
C9 C10 H10A 109.5
C9 C10 H10B 109.5
H10A C10 H10B 109.5
C9 C10 H10C 109.5
H10A C10 H10C 109.5
H10B C10 H10C 109.5
C9 C11 H11A 109.5
C9 C11 H11B 109.5
H11A C11 H11B 109.5
C9 C11 H11C 109.5
H11A C11 H11C 109.5
H11B C11 H11C 109.5
C9 C12 H12A 109.5
C9 C12 H12B 109.5
H12A C12 H12B 109.5
C9 C12 H12C 109.5
H12A C12 H12C 109.5
H12B C12 H12C 109.5
F2 C13 F1 104.9(3)
F2 C13 F3 104.1(3)
F1 C13 F3 107.2(3)
F2 C13 C8 115.0(3)
F1 C13 C8 111.6(3)
F3 C13 C8 113.3(3)
N6 C14 C19 107.9(2)
N6 C14 C15 130.8(2)
C19 C14 C15 121.2(2)
C16 C15 C14 116.6(2)
C16 C15 H15 121.7
C14 C15 H15 121.7
C15 C16 C17 121.8(2)
C15 C16 H16 119.1
C17 C16 H16 119.1
C18 C17 C16 121.6(2)
C18 C17 H17 119.2
C16 C17 H17 119.2
C17 C18 C19 116.6(2)
C17 C18 H18 121.7
C19 C18 H18 121.7
C14 C19 C18 122.1(2)
C14 C19 N7 106.7(2)
C18 C19 N7 131.2(2)
C25 C20 C21 121.2(2)
C25 C20 N7 120.2(2)
C21 C20 N7 118.3(2)
C22 C21 C20 118.8(3)
C22 C21 H21 120.6
C20 C21 H21 120.6
C23 C22 C21 120.5(3)
C23 C22 H22 119.8
C21 C22 H22 119.8
C22 C23 C24 120.0(3)
C22 C23 H23 120.0
C24 C23 H23 120.0
C23 C24 C25 121.0(3)
C23 C24 H24 119.5
C25 C24 H24 119.5
C20 C25 C24 118.5(3)
C20 C25 H25 120.8
C24 C25 H25 120.8
N6 C26 N7 110.5(2)
N6 C26 C27 116.4(2)
N7 C26 C27 133.0(2)
C28 C27 C32 120.2(2)
C28 C27 C26 129.1(2)
C32 C27 C26 110.3(2)
C29 C28 C27 118.8(2)
C29 C28 C33 112.1(2)
C27 C28 C33 128.0(2)
C30 C29 C28 121.1(2)
C30 C29 C40 124.4(2)
C28 C29 C40 113.7(2)
C31 C30 C29 119.7(2)
C31 C30 H30 120.2
C29 C30 H30 120.2
C30 C31 C32 121.9(2)
C30 C31 H31 119.1
C32 C31 H31 119.1
C31 C32 C27 117.4(2)
C31 C32 Ir1 126.22(18)
C27 C32 Ir1 115.32(16)
C46 C33 C34 106.3(2)
C46 C33 C28 107.5(2)
C34 C33 C28 103.4(2)
C46 C33 H33 113.0
C34 C33 H33 113.0
C28 C33 H33 113.0
C35 C34 C39 120.5(3)
C35 C34 C33 126.6(3)
C39 C34 C33 112.9(2)
C34 C35 C36 119.1(3)
C34 C35 H35 120.5
C36 C35 H35 120.5
C37 C36 C35 120.9(3)
C37 C36 H36 119.6
C35 C36 H36 119.6
C36 C37 C38 120.6(3)
C36 C37 H37 119.7
C38 C37 H37 119.7
C39 C38 C37 119.0(3)
C39 C38 H38 120.5
C37 C38 H38 120.5
C38 C39 C34 119.9(3)
C38 C39 C40 127.0(3)
C34 C39 C40 112.9(2)
C41 C40 C39 107.1(2)
C41 C40 C29 107.5(2)
C39 C40 C29 102.48(19)
C41 C40 H40 113.0
C39 C40 H40 113.0
C29 C40 H40 113.0
C42 C41 C46 119.7(3)
C42 C41 C40 126.8(2)
C46 C41 C40 113.4(2)
C43 C42 C41 119.0(3)
C43 C42 H42 120.5
C41 C42 H42 120.5
C42 C43 C44 121.3(3)
C42 C43 H43 119.4
C44 C43 H43 119.4
C43 C44 C45 119.8(3)
C43 C44 H44 120.1
C45 C44 H44 120.1
C46 C45 C44 119.1(3)
C46 C45 H45 120.4
C44 C45 H45 120.4
C45 C46 C41 120.9(2)
C45 C46 C33 126.3(2)
C41 C46 C33 112.8(2)
C48 C47 C52 121.2(2)
C48 C47 N4 130.4(2)
C52 C47 N4 108.4(2)
C49 C48 C47 117.3(3)
C49 C48 H48 121.4
C47 C48 H48 121.4
C48 C49 C50 120.8(3)
C48 C49 H49 119.6
C50 C49 H49 119.6
C51 C50 C49 122.5(3)
C51 C50 H50 118.7
C49 C50 H50 118.7
C50 C51 C52 116.3(3)
C50 C51 H51 121.8
C52 C51 H51 121.8
C51 C52 C47 121.8(3)
C51 C52 N5 131.6(3)
C47 C52 N5 106.6(2)
C58 C53 C54 121.2(2)
C58 C53 N5 119.1(2)
C54 C53 N5 119.5(2)
C55 C54 C53 118.7(3)
C55 C54 H54 120.6
C53 C54 H54 120.6
C56 C55 C54 120.6(3)
C56 C55 H55 119.7
C54 C55 H55 119.7
C55 C56 C57 120.1(3)
C55 C56 H56 119.9
C57 C56 H56 119.9
C56 C57 C58 120.4(3)
C56 C57 H57 119.8
C58 C57 H57 119.8
C53 C58 C57 118.9(3)
C53 C58 H58 120.6
C57 C58 H58 120.6
N4 C59 N5 111.3(2)
N4 C59 C60 116.3(2)
N5 C59 C60 132.3(2)
C65 C60 C61 121.4(2)
C65 C60 C59 127.5(2)
C61 C60 C59 110.8(2)
C62 C61 C60 116.7(2)
C62 C61 Ir1 127.24(17)
C60 C61 Ir1 115.73(17)
C63 C62 C61 121.8(2)
C63 C62 H62 119.1
C61 C62 H62 119.1
C64 C63 C62 120.3(2)
C64 C63 H63 119.9
C62 C63 H63 119.9
C63 C64 C65 120.1(2)
C63 C64 C73 125.3(2)
C65 C64 C73 113.8(2)
C60 C65 C64 119.1(2)
C60 C65 C66 127.9(2)
C64 C65 C66 112.0(2)
C79 C66 C65 107.42(19)
C79 C66 C67 105.98(19)
C65 C66 C67 103.27(18)
C79 C66 H66 113.1
C65 C66 H66 113.1
C67 C66 H66 113.1
C68 C67 C72 120.8(2)
C68 C67 C66 126.2(2)
C72 C67 C66 113.0(2)
C67 C68 C69 119.0(3)
C67 C68 H68 120.5
C69 C68 H68 120.5
C70 C69 C68 120.3(3)
C70 C69 H69 119.9
C68 C69 H69 119.9
C69 C70 C71 120.7(3)
C69 C70 H70 119.7
C71 C70 H70 119.7
C72 C71 C70 119.2(3)
C72 C71 H71 120.4
C70 C71 H71 120.4
C71 C72 C67 120.0(3)
C71 C72 C73 127.2(3)
C67 C72 C73 112.8(2)
C74 C73 C72 106.3(2)
C74 C73 C64 107.75(19)
C72 C73 C64 103.6(2)
C74 C73 H73 112.8
C72 C73 H73 112.8
C64 C73 H73 112.8
C75 C74 C79 120.5(2)
C75 C74 C73 127.0(2)
C79 C74 C73 112.5(2)
C74 C75 C76 119.7(3)
C74 C75 H75 120.2
C76 C75 H75 120.2
C77 C76 C75 119.9(3)
C77 C76 H76 120.1
C75 C76 H76 120.1
C76 C77 C78 120.6(2)
C76 C77 H77 119.7
C78 C77 H77 119.7
C79 C78 C77 119.6(2)
C79 C78 H78 120.2
C77 C78 H78 120.2
C78 C79 C74 119.7(2)
C78 C79 C66 126.5(2)
C74 C79 C66 113.7(2)

loop_
_geom_bond_atom_site_label_1
_geom_bond_atom_site_label_2
_geom_bond_distance
Ir1 C32 2.012(2)
Ir1 C61 2.012(2)
Ir1 N6 2.0243(19)
Ir1 N4 2.038(2)
Ir1 N2 2.107(2)
Ir1 N1 2.151(2)
Cl1S C1S 1.747(3)
N1 C1 1.340(3)
N1 C5 1.364(3)
C1 C2 1.381(3)
C1 H1 0.9300
C1S Cl2S 1.771(3)
C1S H1SA 0.9700
C1S H1SB 0.9700
F1 C13 1.307(4)
F2 C13 1.306(4)
N2 N3 1.343(3)
N2 C6 1.354(3)
C2 C3 1.400(3)
C2 H2 0.9300
F3 C13 1.319(4)
N3 C8 1.351(3)
C3 C4 1.384(4)
C3 C9 1.528(3)
N4 C59 1.329(3)
N4 C47 1.393(3)
C4 C5 1.388(3)
C4 H4 0.9300
N5 C59 1.375(3)
N5 C52 1.407(3)
N5 C53 1.441(3)
C5 C6 1.459(4)
N6 C26 1.326(3)
N6 C14 1.384(3)
C6 C7 1.391(3)
N7 C26 1.380(3)
N7 C19 1.411(3)
N7 C20 1.437(3)
C7 C8 1.379(4)
C7 H7 0.9300
C8 C13 1.483(4)
C9 C10 1.510(4)
C9 C11 1.520(4)
C9 C12 1.541(5)
C10 H10A 0.9600
C10 H10B 0.9600
C10 H10C 0.9600
C11 H11A 0.9600
C11 H11B 0.9600
C11 H11C 0.9600
C12 H12A 0.9600
C12 H12B 0.9600
C12 H12C 0.9600
C14 C19 1.392(3)
C14 C15 1.395(3)
C15 C16 1.384(4)
C15 H15 0.9300
C16 C17 1.403(4)
C16 H16 0.9300
C17 C18 1.379(4)
C17 H17 0.9300
C18 C19 1.392(3)
C18 H18 0.9300
C20 C25 1.379(4)
C20 C21 1.396(4)
C21 C22 1.387(4)
C21 H21 0.9300
C22 C23 1.373(5)
C22 H22 0.9300
C23 C24 1.377(5)
C23 H23 0.9300
C24 C25 1.390(4)
C24 H24 0.9300
C25 H25 0.9300
C26 C27 1.464(3)
C27 C28 1.403(3)
C27 C32 1.436(3)
C28 C29 1.397(3)
C28 C33 1.539(3)
C29 C30 1.386(3)
C29 C40 1.524(3)
C30 C31 1.383(3)
C30 H30 0.9300
C31 C32 1.394(3)
C31 H31 0.9300
C33 C46 1.524(3)
C33 C34 1.526(4)
C33 H33 0.9800
C34 C35 1.381(4)
C34 C39 1.403(4)
C35 C36 1.393(5)
C35 H35 0.9300
C36 C37 1.372(5)
C36 H36 0.9300
C37 C38 1.394(5)
C37 H37 0.9300
C38 C39 1.394(4)
C38 H38 0.9300
C39 C40 1.520(4)
C40 C41 1.518(4)
C40 H40 0.9800
C41 C42 1.388(4)
C41 C46 1.394(4)
C42 C43 1.376(4)
C42 H42 0.9300
C43 C44 1.381(5)
C43 H43 0.9300
C44 C45 1.394(4)
C44 H44 0.9300
C45 C46 1.372(4)
C45 H45 0.9300
C47 C48 1.388(4)
C47 C52 1.393(4)
C48 C49 1.384(4)
C48 H48 0.9300
C49 C50 1.396(5)
C49 H49 0.9300
C50 C51 1.375(4)
C50 H50 0.9300
C51 C52 1.390(4)
C51 H51 0.9300
C53 C58 1.386(4)
C53 C54 1.391(3)
C54 C55 1.389(4)
C54 H54 0.9300
C55 C56 1.376(4)
C55 H55 0.9300
C56 C57 1.383(4)
C56 H56 0.9300
C57 C58 1.389(4)
C57 H57 0.9300
C58 H58 0.9300
C59 C60 1.465(3)
C60 C65 1.399(3)
C60 C61 1.429(3)
C61 C62 1.400(3)
C62 C63 1.390(3)
C62 H62 0.9300
C63 C64 1.388(3)
C63 H63 0.9300
C64 C65 1.399(3)
C64 C73 1.529(3)
C65 C66 1.534(3)
C66 C79 1.524(3)
C66 C67 1.541(3)
C66 H66 0.9800
C67 C68 1.373(4)
C67 C72 1.398(4)
C68 C69 1.402(4)
C68 H68 0.9300
C69 C70 1.377(5)
C69 H69 0.9300
C70 C71 1.391(4)
C70 H70 0.9300
C71 C72 1.383(4)
C71 H71 0.9300
C72 C73 1.523(4)
C73 C74 1.522(3)
C73 H73 0.9800
C74 C75 1.381(4)
C74 C79 1.398(3)
C75 C76 1.386(4)
C75 H75 0.9300
C76 C77 1.386(4)
C76 H76 0.9300
C77 C78 1.391(4)
C77 H77 0.9300
C78 C79 1.380(3)
C78 H78 0.9300

loop_
_geom_torsion_atom_site_label_1
_geom_torsion_atom_site_label_2
_geom_torsion_atom_site_label_3
_geom_torsion_atom_site_label_4
_geom_torsion
C5 N1 C1 C2 -0.6(4)
Ir1 N1 C1 C2 173.5(2)
N1 C1 C2 C3 -0.2(4)
C6 N2 N3 C8 0.3(3)
Ir1 N2 N3 C8 179.98(19)
C1 C2 C3 C4 0.9(4)
C1 C2 C3 C9 179.3(3)
C2 C3 C4 C5 -0.9(4)
C9 C3 C4 C5 -179.3(3)
C1 N1 C5 C4 0.6(3)
Ir1 N1 C5 C4 -174.12(19)
C1 N1 C5 C6 -178.8(2)
Ir1 N1 C5 C6 6.5(3)
C3 C4 C5 N1 0.2(4)
C3 C4 C5 C6 179.5(2)
N3 N2 C6 C7 -0.7(3)
Ir1 N2 C6 C7 179.58(18)
N3 N2 C6 C5 177.5(2)
Ir1 N2 C6 C5 -2.3(3)
N1 C5 C6 N2 -2.9(3)
C4 C5 C6 N2 177.8(2)
N1 C5 C6 C7 174.7(3)
C4 C5 C6 C7 -4.7(5)
N2 C6 C7 C8 0.7(3)
C5 C6 C7 C8 -177.0(3)
N2 N3 C8 C7 0.2(3)
N2 N3 C8 C13 -179.4(3)
C6 C7 C8 N3 -0.6(3)
C6 C7 C8 C13 178.9(3)
C4 C3 C9 C10 -165.4(3)
C2 C3 C9 C10 16.4(4)
C4 C3 C9 C11 -42.5(4)
C2 C3 C9 C11 139.2(3)
C4 C3 C9 C12 75.6(3)
C2 C3 C9 C12 -102.7(3)
N3 C8 C13 F2 -60.3(4)
C7 C8 C13 F2 120.2(4)
N3 C8 C13 F1 -179.7(3)
C7 C8 C13 F1 0.8(6)
N3 C8 C13 F3 59.2(4)
C7 C8 C13 F3 -120.3(4)
C26 N6 C14 C19 1.2(3)
Ir1 N6 C14 C19 -176.52(17)
C26 N6 C14 C15 -177.8(3)
Ir1 N6 C14 C15 4.5(4)
N6 C14 C15 C16 179.0(2)
C19 C14 C15 C16 0.1(4)
C14 C15 C16 C17 1.6(4)
C15 C16 C17 C18 -1.0(5)
C16 C17 C18 C19 -1.3(4)
N6 C14 C19 C18 178.4(2)
C15 C14 C19 C18 -2.5(4)
N6 C14 C19 N7 -0.5(3)
C15 C14 C19 N7 178.6(2)
C17 C18 C19 C14 3.0(4)
C17 C18 C19 N7 -178.3(3)
C26 N7 C19 C14 -0.3(3)
C20 N7 C19 C14 159.3(2)
C26 N7 C19 C18 -179.1(3)
C20 N7 C19 C18 -19.5(4)
C26 N7 C20 C25 45.8(4)
C19 N7 C20 C25 -108.4(3)
C26 N7 C20 C21 -141.0(3)
C19 N7 C20 C21 64.8(3)
C25 C20 C21 C22 3.1(4)
N7 C20 C21 C22 -170.0(3)
C20 C21 C22 C23 -2.0(5)
C21 C22 C23 C24 -0.3(6)
C22 C23 C24 C25 1.7(6)
C21 C20 C25 C24 -1.8(4)
N7 C20 C25 C24 171.2(3)
C23 C24 C25 C20 -0.6(5)
C14 N6 C26 N7 -1.5(3)
Ir1 N6 C26 N7 176.74(14)
C14 N6 C26 C27 -179.98(19)
Ir1 N6 C26 C27 -1.8(3)
C19 N7 C26 N6 1.1(3)
C20 N7 C26 N6 -155.6(2)
C19 N7 C26 C27 179.3(2)
C20 N7 C26 C27 22.6(4)
N6 C26 C27 C28 -160.8(2)
N7 C26 C27 C28 21.2(4)
N6 C26 C27 C32 11.7(3)
N7 C26 C27 C32 -166.4(2)
C32 C27 C28 C29 10.1(3)
C26 C27 C28 C29 -178.0(2)
C32 C27 C28 C33 -156.3(2)
C26 C27 C28 C33 15.5(4)
C27 C28 C29 C30 -1.5(4)
C33 C28 C29 C30 167.0(2)
C27 C28 C29 C40 -171.5(2)
C33 C28 C29 C40 -2.9(3)
C28 C29 C30 C31 -5.1(4)
C40 C29 C30 C31 163.8(2)
C29 C30 C31 C32 2.9(4)
C30 C31 C32 C27 5.5(3)
C30 C31 C32 Ir1 -162.02(19)
C28 C27 C32 C31 -12.0(3)
C26 C27 C32 C31 174.7(2)
C28 C27 C32 Ir1 156.82(18)
C26 C27 C32 Ir1 -16.4(2)
C29 C28 C33 C46 56.4(3)
C27 C28 C33 C46 -136.4(3)
C29 C28 C33 C34 -55.8(2)
C27 C28 C33 C34 111.4(3)
C46 C33 C34 C35 127.8(3)
C28 C33 C34 C35 -119.1(3)
C46 C33 C34 C39 -55.0(3)
C28 C33 C34 C39 58.0(3)
C39 C34 C35 C36 -1.1(4)
C33 C34 C35 C36 175.8(3)
C34 C35 C36 C37 0.3(5)
C35 C36 C37 C38 0.1(5)
C36 C37 C38 C39 0.3(5)
C37 C38 C39 C34 -1.1(4)
C37 C38 C39 C40 -175.5(3)
C35 C34 C39 C38 1.5(4)
C33 C34 C39 C38 -175.8(2)
C35 C34 C39 C40 176.7(2)
C33 C34 C39 C40 -0.6(3)
C38 C39 C40 C41 -130.0(3)
C34 C39 C40 C41 55.2(3)
C38 C39 C40 C29 117.0(3)
C34 C39 C40 C29 -57.8(3)
C30 C29 C40 C41 137.8(2)
C28 C29 C40 C41 -52.6(3)
C30 C29 C40 C39 -109.5(3)
C28 C29 C40 C39 60.1(3)
C39 C40 C41 C42 127.1(3)
C29 C40 C41 C42 -123.3(3)
C39 C40 C41 C46 -53.7(3)
C29 C40 C41 C46 55.9(3)
C46 C41 C42 C43 2.3(4)
C40 C41 C42 C43 -178.5(3)
C41 C42 C43 C44 0.0(5)
C42 C43 C44 C45 -1.1(6)
C43 C44 C45 C46 -0.2(5)
C44 C45 C46 C41 2.6(5)
C44 C45 C46 C33 -178.1(3)
C42 C41 C46 C45 -3.7(4)
C40 C41 C46 C45 177.0(3)
C42 C41 C46 C33 176.9(2)
C40 C41 C46 C33 -2.4(3)
C34 C33 C46 C45 -122.6(3)
C28 C33 C46 C45 127.1(3)
C34 C33 C46 C41 56.8(3)
C28 C33 C46 C41 -53.5(3)
C59 N4 C47 C48 178.2(3)
Ir1 N4 C47 C48 -24.5(4)
C59 N4 C47 C52 -1.8(3)
Ir1 N4 C47 C52 155.47(19)
C52 C47 C48 C49 -1.4(4)
N4 C47 C48 C49 178.6(3)
C47 C48 C49 C50 -0.3(5)
C48 C49 C50 C51 1.4(6)
C49 C50 C51 C52 -0.6(6)
C50 C51 C52 C47 -1.1(5)
C50 C51 C52 N5 -179.6(3)
C48 C47 C52 C51 2.2(4)
N4 C47 C52 C51 -177.8(3)
C48 C47 C52 N5 -179.0(3)
N4 C47 C52 N5 1.0(3)
C59 N5 C52 C51 178.7(3)
C53 N5 C52 C51 27.5(4)
C59 N5 C52 C47 0.1(3)
C53 N5 C52 C47 -151.2(2)
C59 N5 C53 C58 -37.1(3)
C52 N5 C53 C58 108.5(3)
C59 N5 C53 C54 148.6(2)
C52 N5 C53 C54 -65.8(3)
C58 C53 C54 C55 -0.7(4)
N5 C53 C54 C55 173.4(2)
C53 C54 C55 C56 2.0(4)
C54 C55 C56 C57 -1.0(4)
C55 C56 C57 C58 -1.2(4)
C54 C53 C58 C57 -1.4(4)
N5 C53 C58 C57 -175.6(2)
C56 C57 C58 C53 2.4(4)
C47 N4 C59 N5 1.9(3)
Ir1 N4 C59 N5 -160.29(16)
C47 N4 C59 C60 179.6(2)
Ir1 N4 C59 C60 17.4(3)
C52 N5 C59 N4 -1.3(3)
C53 N5 C59 N4 148.4(2)
C52 N5 C59 C60 -178.5(2)
C53 N5 C59 C60 -28.9(4)
N4 C59 C60 C65 156.8(2)
N5 C59 C60 C65 -26.1(4)
N4 C59 C60 C61 -16.7(3)
N5 C59 C60 C61 160.4(2)
C65 C60 C61 C62 8.3(3)
C59 C60 C61 C62 -177.7(2)
C65 C60 C61 Ir1 -165.74(18)
C59 C60 C61 Ir1 8.2(2)
C60 C61 C62 C63 -3.4(3)
Ir1 C61 C62 C63 169.81(19)
C61 C62 C63 C64 -2.1(4)
C62 C63 C64 C65 2.9(4)
C62 C63 C64 C73 -166.4(2)
C61 C60 C65 C64 -7.6(4)
C59 C60 C65 C64 179.5(2)
C61 C60 C65 C66 160.7(2)
C59 C60 C65 C66 -12.2(4)
C63 C64 C65 C60 1.8(4)
C73 C64 C65 C60 172.4(2)
C63 C64 C65 C66 -168.2(2)
C73 C64 C65 C66 2.3(3)
C60 C65 C66 C79 135.3(2)
C64 C65 C66 C79 -55.7(3)
C60 C65 C66 C67 -113.0(3)
C64 C65 C66 C67 56.0(3)
C79 C66 C67 C68 -128.1(3)
C65 C66 C67 C68 119.1(3)
C79 C66 C67 C72 53.1(3)
C65 C66 C67 C72 -59.7(3)
C72 C67 C68 C69 -1.3(4)
C66 C67 C68 C69 -179.9(2)
C67 C68 C69 C70 -1.2(4)
C68 C69 C70 C71 2.4(5)
C69 C70 C71 C72 -1.1(4)
C70 C71 C72 C67 -1.3(4)
C70 C71 C72 C73 176.8(2)
C68 C67 C72 C71 2.5(4)
C66 C67 C72 C71 -178.6(2)
C68 C67 C72 C73 -175.8(2)
C66 C67 C72 C73 3.0(3)
C71 C72 C73 C74 123.8(3)
C67 C72 C73 C74 -58.0(3)
C71 C72 C73 C64 -122.8(3)
C67 C72 C73 C64 55.4(3)
C63 C64 C73 C74 -136.8(3)
C65 C64 C73 C74 53.3(3)
C63 C64 C73 C72 110.8(3)
C65 C64 C73 C72 -59.1(3)
C72 C73 C74 C75 -122.7(3)
C64 C73 C74 C75 126.7(3)
C72 C73 C74 C79 55.4(2)
C64 C73 C74 C79 -55.2(3)
C79 C74 C75 C76 -0.6(4)
C73 C74 C75 C76 177.4(2)
C74 C75 C76 C77 -0.1(4)
C75 C76 C77 C78 0.5(4)
C76 C77 C78 C79 -0.1(4)
C77 C78 C79 C74 -0.6(3)
C77 C78 C79 C66 -179.3(2)
C75 C74 C79 C78 1.0(3)
C73 C74 C79 C78 -177.3(2)
C75 C74 C79 C66 179.8(2)
C73 C74 C79 C66 1.5(3)
C65 C66 C79 C78 -127.3(2)
C67 C66 C79 C78 122.9(2)
C65 C66 C79 C74 54.0(2)
C67 C66 C79 C74 -55.9(2)
